data_9000766
loop_
_publ_author_name
'Joswig, W.'
'Fuess, H.'
'Rothbauer, R.'
'Takeuchi, Y.'
'Mason, S. A.'

_publ_section_title
;
 A neutron diffraction study of a one-layer triclinic chlorite (penninite)
;
_journal_name_full 'American Mineralogist'
_journal_page_first 349
_journal_page_last 352
_journal_volume 65
_journal_year 1980
_chemical_formula_sum 'Al1.64 Fe0.3 H7.86 Mg4.9 O17.98 Si3.16'
_chemical_name_mineral Penninite
_space_group_IT_number 2
_symmetry_space_group_name_Hall '-P 1 (1/2*x+1/2*y,1/2*x-1/2*y,-z)'
_symmetry_space_group_name_H-M 'C -1'
_cell_angle_alpha 90.
_cell_angle_beta 97.16
_cell_angle_gamma 90.
_cell_length_a 5.3266
_cell_length_b 9.232
_cell_length_c 14.399
_cell_formula_units_Z 2
_cell_volume 702.552
_database_code_amcsd 0000779
_exptl_crystal_density_diffrn 2.668
_cod_original_formula_sum 'Mg4.9 Fe.3 Al1.64 Si3.16 O17.98 H7.86'
_cod_database_code 9000766

loop_
_space_group_symop_operation_xyz
x,y,z
1/2+x,1/2+y,z
-x,-y,-z
1/2-x,1/2-y,-z

loop_
_atom_site_aniso_label
_atom_site_aniso_U_11
_atom_site_aniso_U_22
_atom_site_aniso_U_33
_atom_site_aniso_U_12
_atom_site_aniso_U_13
_atom_site_aniso_U_23
Mgt1 0.00380 0.00510 0.00940 0.00150 0.00080 0.00060
Fet1 0.00380 0.00510 0.00940 0.00150 0.00080 0.00060
Alt1 0.00380 0.00510 0.00940 0.00150 0.00080 0.00060
Mgt2 0.00610 0.00520 0.00690 -0.00020 0.00020 -0.00030
Fet2 0.00610 0.00520 0.00690 -0.00020 0.00020 -0.00030
Alt2 0.00610 0.00520 0.00690 -0.00020 0.00020 -0.00030
Mgb1 0.00510 0.00410 0.01220 0.00010 0.00160 0.00090
Alb1 0.00510 0.00410 0.01220 0.00010 0.00160 0.00090
Mgb2 0.00490 0.00510 0.01040 -0.00010 0.00110 -0.00040
Alb2 0.00490 0.00510 0.01040 -0.00010 0.00110 -0.00040
Si1 0.00420 0.00260 0.00730 0.00050 0.00200 0.00110
Al1 0.00420 0.00260 0.00730 0.00050 0.00200 0.00110
Si2 0.00440 0.00190 0.00720 -0.00040 0.00120 -0.00110
Al2 0.00440 0.00190 0.00720 -0.00040 0.00120 -0.00110
O1 0.00530 0.00580 0.00640 -0.00080 0.00060 -0.00030
O2 0.00590 0.00610 0.00660 0.00010 0.00150 0.00030
O3 0.02090 0.00910 0.01190 0.00100 0.00400 -0.00010
O4 0.01430 0.01690 0.01100 0.00380 0.00080 -0.00140
O5 0.01350 0.01850 0.01070 -0.00290 0.00130 0.00100
O6 0.00730 0.00610 0.00640 0.00150 0.00110 0.00040
O7 0.01640 0.01330 0.00750 0.00020 0.00090 0.00060
O8 0.01700 0.01420 0.00740 0.00000 0.00180 -0.00060
O9 0.01040 0.01470 0.00900 0.00070 0.00010 -0.00050
H1 0.03600 0.03640 0.00460 0.00170 -0.00020 -0.00050
H2 0.03810 0.03840 0.01000 -0.00140 0.00340 0.00020
H3 0.04300 0.03800 0.01150 0.00000 0.00100 -0.00010
H4 0.03810 0.03830 0.01750 0.00410 0.00120 -0.00110

loop_
_atom_site_label
_atom_site_fract_x
_atom_site_fract_y
_atom_site_fract_z
_atom_site_occupancy
Mgt1 0.00000 0.00000 0.00000 0.80000
Fet1 0.00000 0.00000 0.00000 0.10000
Alt1 0.00000 0.00000 0.00000 0.10000
Mgt2 0.00070 0.33360 -0.00004 0.80000
Fet2 0.00070 0.33360 -0.00004 0.10000
Alt2 0.00070 0.33360 -0.00004 0.10000
Mgb1 0.00040 0.16670 0.50000 0.87500
Alb1 0.00040 0.16670 0.50000 0.12500
Mgb2 0.00000 0.50000 0.50000 0.75000
Alb2 0.00000 0.50000 0.50000 0.25000
Si1 0.23100 0.16720 0.19170 0.79000
Al1 0.23100 0.16720 0.19170 0.21000
Si2 0.73140 0.00070 0.19170 0.79000
Al2 0.73140 0.00070 0.19170 0.21000
O1 0.19320 0.16710 0.07697 1.00000
O2 0.69220 0.00020 0.07689 1.00000
O3 0.21200 0.33410 0.23254 1.00000
O4 0.51140 0.10030 0.23259 1.00000
O5 0.01120 0.06760 0.23249 1.00000
O6 0.69140 0.33340 0.07300 0.99000
O7 0.14650 -0.00020 0.43010 1.00000
O8 0.14170 0.33460 0.43010 1.00000
O9 0.64130 0.16490 0.43030 1.00000
H1 0.71390 0.33390 0.13990 0.93000
H2 0.11930 0.00540 0.36320 1.00000
H3 0.13030 0.33530 0.36290 1.00000
H4 0.61430 0.15940 0.36350 1.00000

loop_
_cod_related_entry_id
_cod_related_entry_database
_cod_related_entry_code
1 AMCSD 0000779
